data_7203394
loop_
_publ_author_name
'Wang, Guan-Wu'
'Miao, Chun-Bao'

_publ_section_title
;
 Environmentally benign one-pot multi-component approaches to the
 synthesis of novel unsymmetrical 4-arylacridinediones
;
_journal_issue 12
_journal_name_full 'Green Chemistry'
_journal_page_first 1080
_journal_paper_doi 10.1039/b604064k
_journal_volume 8
_journal_year 2006
_chemical_formula_moiety 'C21 H22 Cl N O2'
_chemical_formula_sum 'C21 H22 Cl N O2'
_chemical_formula_weight 355.85
_chemical_melting_point 511
_chemical_name_systematic
;
1,8-dioxo-3, 3-dimethyl-9-(4-Chloro-phenyl)-
1,2,3,4,5,6,7,8,9,10-decahydroacridine
;
_space_group_IT_number 14
_symmetry_cell_setting monoclinic
_symmetry_Int_Tables_number 14
_symmetry_space_group_name_Hall '-P 2ybc'
_symmetry_space_group_name_H-M 'P 1 21/c 1'
_atom_sites_solution_hydrogens geom
_atom_sites_solution_primary direct
_atom_sites_solution_secondary difmap
_cell_angle_alpha 90.00
_cell_angle_beta 92.716(4)
_cell_angle_gamma 90.00
_cell_formula_units_Z 4
_cell_length_a 7.1209(8)
_cell_length_b 16.3999(19)
_cell_length_c 15.0997(16)
_cell_measurement_reflns_used 6559
_cell_measurement_temperature 193(2)
_cell_measurement_theta_max 25.3
_cell_measurement_theta_min 3.1
_cell_volume 1761.4(3)
_computing_cell_refinement CrystalClear
_computing_data_collection CrystalClear
_computing_data_reduction CrystalStructure
_computing_structure_refinement 'SHELXL-97 (Sheldrick, 1997)'
_computing_structure_solution 'SHELXS-97 (Sheldrick, 1990)'
_diffrn_ambient_temperature 193(2)
_diffrn_detector_area_resol_mean 7.31
_diffrn_measured_fraction_theta_full 0.997
_diffrn_measured_fraction_theta_max 0.997
_diffrn_measurement_device_type 'Rigaku Mercury'
_diffrn_measurement_method \w
_diffrn_radiation_monochromator graphite
_diffrn_radiation_source 'fine-focus sealed tube'
_diffrn_radiation_type MoK\a
_diffrn_radiation_wavelength 0.71070
_diffrn_reflns_av_R_equivalents 0.0261
_diffrn_reflns_av_sigmaI/netI 0.0199
_diffrn_reflns_limit_h_max 8
_diffrn_reflns_limit_h_min -8
_diffrn_reflns_limit_k_max 18
_diffrn_reflns_limit_k_min -19
_diffrn_reflns_limit_l_max 18
_diffrn_reflns_limit_l_min -17
_diffrn_reflns_number 17172
_diffrn_reflns_theta_full 25.35
_diffrn_reflns_theta_max 25.35
_diffrn_reflns_theta_min 3.12
_exptl_absorpt_coefficient_mu 0.231
_exptl_absorpt_correction_T_max 0.9552
_exptl_absorpt_correction_T_min 0.9132
_exptl_absorpt_correction_type multi-scan
_exptl_absorpt_process_details 'Jacobson, R. (1998) Private communication'
_exptl_crystal_colour light-Yellow
_exptl_crystal_density_diffrn 1.342
_exptl_crystal_density_method 'not measured'
_exptl_crystal_description block
_exptl_crystal_F_000 752
_exptl_crystal_size_max 0.40
_exptl_crystal_size_mid 0.30
_exptl_crystal_size_min 0.20
_refine_diff_density_max 0.220
_refine_diff_density_min -0.287
_refine_diff_density_rms 0.040
_refine_ls_extinction_method none
_refine_ls_goodness_of_fit_ref 1.099
_refine_ls_hydrogen_treatment constr
_refine_ls_matrix_type full
_refine_ls_number_parameters 229
_refine_ls_number_reflns 3230
_refine_ls_number_restraints 0
_refine_ls_restrained_S_all 1.099
_refine_ls_R_factor_all 0.0454
_refine_ls_R_factor_gt 0.0412
_refine_ls_shift/su_max 0.000
_refine_ls_shift/su_mean 0.000
_refine_ls_structure_factor_coef Fsqd
_refine_ls_weighting_details 'calc w=1/[\s^2^(Fo^2^)+(0.0408P)^2^+0.8248P] where P=(Fo^2^+2Fc^2^)/3'
_refine_ls_weighting_scheme calc
_refine_ls_wR_factor_gt 0.0963
_refine_ls_wR_factor_ref 0.0986
_reflns_number_gt 2957
_reflns_number_total 3230
_reflns_threshold_expression >2sigma(I)
_cod_data_source_file b604064k.txt
_cod_data_source_block I
_cod_depositor_comments
;
The following automatic conversions were performed:

'_chemical_melting_point' value '511k' was changed to '511' - the
value should be numeric and without a unit designator.

Automatic conversion script
Id: cif_fix_values 1569 2011-02-09 13:29:24Z adriana 
;
_cod_original_sg_symbol_Hall '-p 2ybc'
_cod_original_sg_symbol_H-M 'p 21/c'
_cod_database_code 7203394

loop_
_symmetry_equiv_pos_as_xyz
'x, y, z'
'-x, y+1/2, -z+1/2'
'-x, -y, -z'
'x, -y-1/2, z-1/2'

loop_
_atom_site_label
_atom_site_type_symbol
_atom_site_fract_x
_atom_site_fract_y
_atom_site_fract_z
_atom_site_U_iso_or_equiv
_atom_site_adp_type
_atom_site_occupancy
_atom_site_symmetry_multiplicity
_atom_site_calc_flag
_atom_site_refinement_flags
_atom_site_disorder_assembly
_atom_site_disorder_group
Cl1 Cl 0.34520(9) 0.42029(3) 0.54182(3) 0.05080(18) Uani 1 1 d . . .
O1 O 0.42829(16) 0.06404(7) 0.30124(8) 0.0346(3) Uani 1 1 d . . .
O2 O 0.20215(15) 0.29775(7) 0.11080(8) 0.0317(3) Uani 1 1 d . . .
N1 N 0.84095(18) 0.22956(8) 0.14637(9) 0.0245(3) Uani 1 1 d . . .
H1 H 0.9588 0.2420 0.1376 0.029 Uiso 1 1 calc R . .
C1 C 0.8003(2) 0.15974(9) 0.19293(10) 0.0218(3) Uani 1 1 d . . .
C2 C 0.6290(2) 0.15018(9) 0.22658(10) 0.0214(3) Uani 1 1 d . . .
C3 C 0.4789(2) 0.21542(9) 0.21758(10) 0.0218(3) Uani 1 1 d . . .
H3 H 0.3575 0.1874 0.2013 0.026 Uiso 1 1 calc R . .
C4 C 0.5218(2) 0.27147(9) 0.14133(10) 0.0209(3) Uani 1 1 d . . .
C5 C 0.6998(2) 0.27990(9) 0.11355(10) 0.0212(3) Uani 1 1 d . . .
C6 C 0.5788(2) 0.07244(10) 0.26591(10) 0.0238(3) Uani 1 1 d . . .
C7 C 0.7131(2) 0.00212(10) 0.25780(12) 0.0292(4) Uani 1 1 d . . .
H7A H 0.6857 -0.0255 0.2003 0.035 Uiso 1 1 calc R . .
H7B H 0.6909 -0.0377 0.3054 0.035 Uiso 1 1 calc R . .
C8 C 0.9208(2) 0.02715(9) 0.26360(11) 0.0247(4) Uani 1 1 d . . .
C9 C 0.9499(2) 0.09484(10) 0.19568(11) 0.0250(4) Uani 1 1 d . . .
H9A H 1.0732 0.1209 0.2094 0.030 Uiso 1 1 calc R . .
H9B H 0.9543 0.0699 0.1361 0.030 Uiso 1 1 calc R . .
C10 C 0.3670(2) 0.31216(9) 0.09400(10) 0.0223(3) Uani 1 1 d . . .
C11 C 0.4108(2) 0.37074(10) 0.02088(11) 0.0259(4) Uani 1 1 d . . .
H11A H 0.3175 0.4156 0.0196 0.031 Uiso 1 1 calc R . .
H11B H 0.3984 0.3419 -0.0367 0.031 Uiso 1 1 calc R . .
C12 C 0.6073(2) 0.40680(9) 0.03206(11) 0.0248(4) Uani 1 1 d . . .
H12A H 0.6153 0.4425 0.0850 0.030 Uiso 1 1 calc R . .
H12B H 0.6340 0.4402 -0.0204 0.030 Uiso 1 1 calc R . .
C13 C 0.7515(2) 0.33861(10) 0.04267(11) 0.0245(3) Uani 1 1 d . . .
H13A H 0.7593 0.3092 -0.0143 0.029 Uiso 1 1 calc R . .
H13B H 0.8767 0.3623 0.0581 0.029 Uiso 1 1 calc R . .
C14 C 0.4496(2) 0.26433(9) 0.30160(10) 0.0236(3) Uani 1 1 d . . .
C15 C 0.5956(2) 0.30677(11) 0.34461(11) 0.0303(4) Uani 1 1 d . . .
H15 H 0.7184 0.3033 0.3228 0.036 Uiso 1 1 calc R . .
C16 C 0.5663(3) 0.35429(11) 0.41886(12) 0.0361(4) Uani 1 1 d . . .
H16 H 0.6675 0.3831 0.4476 0.043 Uiso 1 1 calc R . .
C17 C 0.3871(3) 0.35899(10) 0.45028(11) 0.0341(4) Uani 1 1 d . . .
C18 C 0.2400(3) 0.31679(11) 0.40969(12) 0.0351(4) Uani 1 1 d . . .
H18 H 0.1179 0.3197 0.4323 0.042 Uiso 1 1 calc R . .
C19 C 0.2718(2) 0.27001(11) 0.33553(12) 0.0301(4) Uani 1 1 d . . .
H19 H 0.1700 0.2412 0.3072 0.036 Uiso 1 1 calc R . .
C20 C 1.0432(2) -0.04622(10) 0.24201(13) 0.0337(4) Uani 1 1 d . . .
H20A H 1.0164 -0.0914 0.2820 0.051 Uiso 1 1 calc R . .
H20B H 1.1761 -0.0311 0.2497 0.051 Uiso 1 1 calc R . .
H20C H 1.0155 -0.0631 0.1805 0.051 Uiso 1 1 calc R . .
C21 C 0.9755(2) 0.05754(12) 0.35712(11) 0.0330(4) Uani 1 1 d . . .
H21A H 0.8995 0.1054 0.3706 0.050 Uiso 1 1 calc R . .
H21B H 1.1089 0.0724 0.3605 0.050 Uiso 1 1 calc R . .
H21C H 0.9530 0.0143 0.4001 0.050 Uiso 1 1 calc R . .

loop_
_atom_site_aniso_label
_atom_site_aniso_U_11
_atom_site_aniso_U_22
_atom_site_aniso_U_33
_atom_site_aniso_U_23
_atom_site_aniso_U_13
_atom_site_aniso_U_12
Cl1 0.0785(4) 0.0409(3) 0.0345(3) -0.0044(2) 0.0186(2) 0.0112(2)
O1 0.0250(6) 0.0326(7) 0.0470(8) 0.0115(6) 0.0120(5) -0.0023(5)
O2 0.0176(6) 0.0365(7) 0.0412(7) 0.0085(5) 0.0032(5) -0.0005(5)
N1 0.0153(6) 0.0260(7) 0.0326(7) 0.0059(6) 0.0057(5) -0.0015(5)
C1 0.0197(8) 0.0232(8) 0.0226(8) 0.0011(6) 0.0014(6) -0.0015(6)
C2 0.0190(7) 0.0223(8) 0.0230(8) 0.0005(6) 0.0027(6) -0.0002(6)
C3 0.0165(7) 0.0233(8) 0.0258(8) 0.0029(6) 0.0035(6) -0.0012(6)
C4 0.0192(7) 0.0207(7) 0.0230(8) 0.0005(6) 0.0025(6) -0.0020(6)
C5 0.0205(8) 0.0210(8) 0.0222(8) -0.0003(6) 0.0014(6) -0.0021(6)
C6 0.0205(8) 0.0251(8) 0.0258(8) 0.0016(7) 0.0008(6) -0.0028(6)
C7 0.0247(8) 0.0217(8) 0.0413(10) 0.0033(7) 0.0014(7) -0.0015(7)
C8 0.0213(8) 0.0222(8) 0.0307(9) 0.0013(7) 0.0028(7) 0.0021(6)
C9 0.0202(8) 0.0264(8) 0.0287(8) -0.0010(7) 0.0060(6) 0.0012(6)
C10 0.0205(8) 0.0221(8) 0.0243(8) -0.0030(6) 0.0021(6) -0.0016(6)
C11 0.0242(8) 0.0257(8) 0.0277(8) 0.0046(7) -0.0007(7) 0.0000(6)
C12 0.0249(8) 0.0217(8) 0.0280(8) 0.0039(7) 0.0035(7) -0.0014(6)
C13 0.0214(8) 0.0258(8) 0.0266(8) 0.0035(7) 0.0053(6) -0.0020(6)
C14 0.0250(8) 0.0224(8) 0.0237(8) 0.0076(6) 0.0051(7) 0.0038(6)
C15 0.0268(9) 0.0319(9) 0.0327(9) -0.0008(7) 0.0063(7) 0.0004(7)
C16 0.0410(10) 0.0334(10) 0.0339(10) -0.0038(8) 0.0022(8) -0.0013(8)
C17 0.0510(11) 0.0275(9) 0.0246(9) 0.0042(7) 0.0105(8) 0.0114(8)
C18 0.0350(10) 0.0362(10) 0.0353(10) 0.0079(8) 0.0152(8) 0.0104(8)
C19 0.0255(9) 0.0321(9) 0.0331(9) 0.0050(7) 0.0071(7) 0.0042(7)
C20 0.0285(9) 0.0269(9) 0.0459(11) -0.0014(8) 0.0019(8) 0.0041(7)
C21 0.0278(9) 0.0413(10) 0.0299(9) 0.0005(8) 0.0011(7) 0.0044(8)

loop_
_atom_type_symbol
_atom_type_description
_atom_type_scat_dispersion_real
_atom_type_scat_dispersion_imag
_atom_type_scat_source
C C 0.0033 0.0016 'International Tables Vol C Tables 4.2.6.8 and 6.1.1.4'
H H 0.0000 0.0000 'International Tables Vol C Tables 4.2.6.8 and 6.1.1.4'
Cl Cl 0.1484 0.1585 'International Tables Vol C Tables 4.2.6.8 and 6.1.1.4'
N N 0.0061 0.0033 'International Tables Vol C Tables 4.2.6.8 and 6.1.1.4'
O O 0.0106 0.0060 'International Tables Vol C Tables 4.2.6.8 and 6.1.1.4'

loop_
_geom_angle_atom_site_label_1
_geom_angle_atom_site_label_2
_geom_angle_atom_site_label_3
_geom_angle
_geom_angle_site_symmetry_1
_geom_angle_site_symmetry_3
_geom_angle_publ_flag
C5 N1 C1 120.93(13) . . ?
C5 N1 H1 119.5 . . ?
C1 N1 H1 119.5 . . ?
C2 C1 N1 120.11(14) . . ?
C2 C1 C9 123.87(14) . . ?
N1 C1 C9 115.80(13) . . ?
C1 C2 C6 119.82(14) . . ?
C1 C2 C3 121.98(14) . . ?
C6 C2 C3 117.96(13) . . ?
C2 C3 C4 109.28(12) . . ?
C2 C3 C14 114.92(13) . . ?
C4 C3 C14 110.72(13) . . ?
C2 C3 H3 107.2 . . ?
C4 C3 H3 107.2 . . ?
C14 C3 H3 107.2 . . ?
C5 C4 C10 119.98(14) . . ?
C5 C4 C3 121.30(14) . . ?
C10 C4 C3 118.59(13) . . ?
C4 C5 N1 120.24(14) . . ?
C4 C5 C13 123.31(14) . . ?
N1 C5 C13 116.31(13) . . ?
O1 C6 C2 120.74(14) . . ?
O1 C6 C7 121.35(14) . . ?
C2 C6 C7 117.85(13) . . ?
C6 C7 C8 113.87(13) . . ?
C6 C7 H7A 108.8 . . ?
C8 C7 H7A 108.8 . . ?
C6 C7 H7B 108.8 . . ?
C8 C7 H7B 108.8 . . ?
H7A C7 H7B 107.7 . . ?
C20 C8 C21 109.27(14) . . ?
C20 C8 C9 109.31(13) . . ?
C21 C8 C9 110.19(14) . . ?
C20 C8 C7 109.57(13) . . ?
C21 C8 C7 110.03(14) . . ?
C9 C8 C7 108.45(13) . . ?
C1 C9 C8 114.39(13) . . ?
C1 C9 H9A 108.7 . . ?
C8 C9 H9A 108.7 . . ?
C1 C9 H9B 108.7 . . ?
C8 C9 H9B 108.7 . . ?
H9A C9 H9B 107.6 . . ?
O2 C10 C4 121.27(14) . . ?
O2 C10 C11 120.26(14) . . ?
C4 C10 C11 118.43(13) . . ?
C10 C11 C12 112.80(13) . . ?
C10 C11 H11A 109.0 . . ?
C12 C11 H11A 109.0 . . ?
C10 C11 H11B 109.0 . . ?
C12 C11 H11B 109.0 . . ?
H11A C11 H11B 107.8 . . ?
C11 C12 C13 109.81(13) . . ?
C11 C12 H12A 109.7 . . ?
C13 C12 H12A 109.7 . . ?
C11 C12 H12B 109.7 . . ?
C13 C12 H12B 109.7 . . ?
H12A C12 H12B 108.2 . . ?
C5 C13 C12 111.09(13) . . ?
C5 C13 H13A 109.4 . . ?
C12 C13 H13A 109.4 . . ?
C5 C13 H13B 109.4 . . ?
C12 C13 H13B 109.4 . . ?
H13A C13 H13B 108.0 . . ?
C15 C14 C19 117.98(15) . . ?
C15 C14 C3 121.66(14) . . ?
C19 C14 C3 120.32(14) . . ?
C14 C15 C16 121.40(16) . . ?
C14 C15 H15 119.3 . . ?
C16 C15 H15 119.3 . . ?
C17 C16 C15 118.97(17) . . ?
C17 C16 H16 120.5 . . ?
C15 C16 H16 120.5 . . ?
C18 C17 C16 120.93(16) . . ?
C18 C17 Cl1 119.18(14) . . ?
C16 C17 Cl1 119.88(15) . . ?
C17 C18 C19 119.27(16) . . ?
C17 C18 H18 120.4 . . ?
C19 C18 H18 120.4 . . ?
C18 C19 C14 121.42(17) . . ?
C18 C19 H19 119.3 . . ?
C14 C19 H19 119.3 . . ?
C8 C20 H20A 109.5 . . ?
C8 C20 H20B 109.5 . . ?
H20A C20 H20B 109.5 . . ?
C8 C20 H20C 109.5 . . ?
H20A C20 H20C 109.5 . . ?
H20B C20 H20C 109.5 . . ?
C8 C21 H21A 109.5 . . ?
C8 C21 H21B 109.5 . . ?
H21A C21 H21B 109.5 . . ?
C8 C21 H21C 109.5 . . ?
H21A C21 H21C 109.5 . . ?
H21B C21 H21C 109.5 . . ?

loop_
_geom_bond_atom_site_label_1
_geom_bond_atom_site_label_2
_geom_bond_distance
_geom_bond_site_symmetry_2
_geom_bond_publ_flag
Cl1 C17 1.7462(17) . ?
O1 C6 1.2272(19) . ?
O2 C10 1.2352(18) . ?
N1 C5 1.375(2) . ?
N1 C1 1.381(2) . ?
N1 H1 0.8800 . ?
C1 C2 1.353(2) . ?
C1 C9 1.505(2) . ?
C2 C6 1.458(2) . ?
C2 C3 1.514(2) . ?
C3 C4 1.516(2) . ?
C3 C14 1.524(2) . ?
C3 H3 1.0000 . ?
C4 C5 1.361(2) . ?
C4 C10 1.448(2) . ?
C5 C13 1.499(2) . ?
C6 C7 1.507(2) . ?
C7 C8 1.533(2) . ?
C7 H7A 0.9900 . ?
C7 H7B 0.9900 . ?
C8 C20 1.530(2) . ?
C8 C21 1.530(2) . ?
C8 C9 1.532(2) . ?
C9 H9A 0.9900 . ?
C9 H9B 0.9900 . ?
C10 C11 1.507(2) . ?
C11 C12 1.521(2) . ?
C11 H11A 0.9900 . ?
C11 H11B 0.9900 . ?
C12 C13 1.522(2) . ?
C12 H12A 0.9900 . ?
C12 H12B 0.9900 . ?
C13 H13A 0.9900 . ?
C13 H13B 0.9900 . ?
C14 C15 1.387(2) . ?
C14 C19 1.391(2) . ?
C15 C16 1.389(2) . ?
C15 H15 0.9500 . ?
C16 C17 1.384(3) . ?
C16 H16 0.9500 . ?
C17 C18 1.375(3) . ?
C18 C19 1.385(3) . ?
C18 H18 0.9500 . ?
C19 H19 0.9500 . ?
C20 H20A 0.9800 . ?
C20 H20B 0.9800 . ?
C20 H20C 0.9800 . ?
C21 H21A 0.9800 . ?
C21 H21B 0.9800 . ?
C21 H21C 0.9800 . ?

loop_
_geom_hbond_atom_site_label_D
_geom_hbond_atom_site_label_H
_geom_hbond_atom_site_label_A
_geom_hbond_distance_DH
_geom_hbond_distance_HA
_geom_hbond_distance_DA
_geom_hbond_angle_DHA
_geom_hbond_site_symmetry_A
N1 H1 O2 0.88 2.02 2.8785(17) 165.9 1_655
C20 H20B O1 0.98 2.48 3.370(2) 151.4 1_655
C21 H21B O1 0.98 2.49 3.373(2) 150.3 1_655

loop_
_geom_torsion_atom_site_label_1
_geom_torsion_atom_site_label_2
_geom_torsion_atom_site_label_3
_geom_torsion_atom_site_label_4
_geom_torsion
_geom_torsion_site_symmetry_1
_geom_torsion_site_symmetry_2
_geom_torsion_site_symmetry_3
_geom_torsion_site_symmetry_4
_geom_torsion_publ_flag
C5 N1 C1 C2 -17.0(2) . . . . ?
C5 N1 C1 C9 157.85(14) . . . . ?
N1 C1 C2 C6 172.36(14) . . . . ?
C9 C1 C2 C6 -2.0(2) . . . . ?
N1 C1 C2 C3 -2.0(2) . . . . ?
C9 C1 C2 C3 -176.39(14) . . . . ?
C1 C2 C3 C4 20.8(2) . . . . ?
C6 C2 C3 C4 -153.62(13) . . . . ?
C1 C2 C3 C14 -104.32(17) . . . . ?
C6 C2 C3 C14 81.22(17) . . . . ?
C2 C3 C4 C5 -24.1(2) . . . . ?
C14 C3 C4 C5 103.43(17) . . . . ?
C2 C3 C4 C10 151.70(13) . . . . ?
C14 C3 C4 C10 -80.74(17) . . . . ?
C10 C4 C5 N1 -167.11(14) . . . . ?
C3 C4 C5 N1 8.7(2) . . . . ?
C10 C4 C5 C13 8.5(2) . . . . ?
C3 C4 C5 C13 -175.75(14) . . . . ?
C1 N1 C5 C4 13.5(2) . . . . ?
C1 N1 C5 C13 -162.35(14) . . . . ?
C1 C2 C6 O1 175.86(15) . . . . ?
C3 C2 C6 O1 -9.6(2) . . . . ?
C1 C2 C6 C7 -7.0(2) . . . . ?
C3 C2 C6 C7 167.58(14) . . . . ?
O1 C6 C7 C8 -146.92(16) . . . . ?
C2 C6 C7 C8 36.0(2) . . . . ?
C6 C7 C8 C20 -172.29(14) . . . . ?
C6 C7 C8 C21 67.55(18) . . . . ?
C6 C7 C8 C9 -53.04(18) . . . . ?
C2 C1 C9 C8 -18.1(2) . . . . ?
N1 C1 C9 C8 167.26(13) . . . . ?
C20 C8 C9 C1 163.34(14) . . . . ?
C21 C8 C9 C1 -76.57(17) . . . . ?
C7 C8 C9 C1 43.92(18) . . . . ?
C5 C4 C10 O2 170.99(15) . . . . ?
C3 C4 C10 O2 -4.9(2) . . . . ?
C5 C4 C10 C11 -6.8(2) . . . . ?
C3 C4 C10 C11 177.31(14) . . . . ?
O2 C10 C11 C12 157.24(15) . . . . ?
C4 C10 C11 C12 -24.9(2) . . . . ?
C10 C11 C12 C13 53.59(18) . . . . ?
C4 C5 C13 C12 21.7(2) . . . . ?
N1 C5 C13 C12 -162.59(13) . . . . ?
C11 C12 C13 C5 -51.35(18) . . . . ?
C2 C3 C14 C15 57.1(2) . . . . ?
C4 C3 C14 C15 -67.26(18) . . . . ?
C2 C3 C14 C19 -125.30(15) . . . . ?
C4 C3 C14 C19 110.29(16) . . . . ?
C19 C14 C15 C16 -0.6(2) . . . . ?
C3 C14 C15 C16 177.01(15) . . . . ?
C14 C15 C16 C17 0.1(3) . . . . ?
C15 C16 C17 C18 0.7(3) . . . . ?
C15 C16 C17 Cl1 -178.41(14) . . . . ?
C16 C17 C18 C19 -1.0(3) . . . . ?
Cl1 C17 C18 C19 178.14(13) . . . . ?
C17 C18 C19 C14 0.5(3) . . . . ?
C15 C14 C19 C18 0.3(2) . . . . ?
C3 C14 C19 C18 -177.32(15) . . . . ?
